data_7228956
loop_
_publ_author_name
'Maly, Kenneth E.'
'Buck, William'
'Dawe, Louise N.'

_publ_section_title
;
 Open network structures from 2D hydrogen bonded networks: diaminotriazyl
 tetraoxapentacenes
;
_journal_name_full CrystEngComm
_journal_paper_doi 10.1039/C7CE01247K
_journal_year 2017
_chemical_formula_moiety 'C12 H8 N5 O2, 2(C2 H6 O S), H2 O'
_chemical_formula_sum 'C16 H22 N5 O5 S2'
_chemical_formula_weight 428.50
_chemical_name_systematic
;
 ?
;
_space_group_crystal_system monoclinic
_space_group_IT_number 14
_space_group_name_Hall '-P 2yn'
_space_group_name_H-M_alt 'P 1 21/n 1'
_symmetry_space_group_name_Hall '-P 2yn'
_symmetry_space_group_name_H-M 'P 1 21/n 1'
_atom_sites_solution_hydrogens mixed
_atom_sites_solution_primary direct
_audit_creation_date 2016-04-26
_audit_creation_method
;
Olex2 1.2
(compiled 2016.02.19 svn.r3266 for OlexSys, GUI svn.r5155)
;
_audit_update_record
;
2017-07-05 deposited with the CCDC.
2017-08-08 downloaded from the CCDC.
;
_cell_angle_alpha 90
_cell_angle_beta 103.539(9)
_cell_angle_gamma 90
_cell_formula_units_Z 4
_cell_length_a 10.953(3)
_cell_length_b 9.0278(18)
_cell_length_c 20.734(5)
_cell_measurement_reflns_used 9400
_cell_measurement_temperature 123(2)
_cell_measurement_theta_max 39.27
_cell_measurement_theta_min 3.18
_cell_volume 1993.2(8)
_computing_cell_refinement 'SAINT v8.34A (Bruker, 2013)'
_computing_data_reduction 'SAINT v8.34A (Bruker, 2013)'
_computing_molecular_graphics 'Olex2 (Dolomanov et al., 2009)'
_computing_publication_material 'Olex2 (Dolomanov et al., 2009)'
_computing_structure_refinement 'ShelXL (Sheldrick, 2015)'
_computing_structure_solution 'ShelXT (Sheldrick, 2015)'
_diffrn_ambient_temperature 123.03
_diffrn_measured_fraction_theta_full 0.998
_diffrn_measured_fraction_theta_max 0.969
_diffrn_measurement_device_type 'Bruker APEX-II CCD'
_diffrn_measurement_method '\f and \w scans'
_diffrn_radiation_type MoK\a
_diffrn_radiation_wavelength 0.71073
_diffrn_reflns_av_R_equivalents 0.0358
_diffrn_reflns_av_unetI/netI 0.0284
_diffrn_reflns_Laue_measured_fraction_full 0.998
_diffrn_reflns_Laue_measured_fraction_max 0.969
_diffrn_reflns_limit_h_max 19
_diffrn_reflns_limit_h_min -20
_diffrn_reflns_limit_k_max 16
_diffrn_reflns_limit_k_min -14
_diffrn_reflns_limit_l_max 36
_diffrn_reflns_limit_l_min -36
_diffrn_reflns_number 126417
_diffrn_reflns_point_group_measured_fraction_full 0.998
_diffrn_reflns_point_group_measured_fraction_max 0.969
_diffrn_reflns_theta_full 26.000
_diffrn_reflns_theta_max 41.184
_diffrn_reflns_theta_min 2.958
_diffrn_standards_number 0
_exptl_absorpt_coefficient_mu 0.305
_exptl_absorpt_correction_T_max 0.7481
_exptl_absorpt_correction_T_min 0.6865
_exptl_absorpt_correction_type multi-scan
_exptl_absorpt_process_details
;
SADABS-2014/5 (Bruker,2014/5) was used for absorption correction.
wR2(int) was 0.0548 before and 0.0499 after correction.
The Ratio of minimum to maximum transmission is 0.9177.
The \l/2 correction factor is 0.00150.
;
_exptl_crystal_colour colourless
_exptl_crystal_colour_primary colourless
_exptl_crystal_density_diffrn 1.428
_exptl_crystal_description prism
_exptl_crystal_F_000 900
_exptl_crystal_size_max 0.559
_exptl_crystal_size_mid 0.147
_exptl_crystal_size_min 0.132
_refine_diff_density_max 0.989
_refine_diff_density_min -1.362
_refine_diff_density_rms 0.085
_refine_ls_extinction_method none
_refine_ls_goodness_of_fit_ref 1.026
_refine_ls_hydrogen_treatment mixed
_refine_ls_matrix_type full
_refine_ls_number_parameters 281
_refine_ls_number_reflns 12861
_refine_ls_number_restraints 7
_refine_ls_restrained_S_all 1.025
_refine_ls_R_factor_all 0.0664
_refine_ls_R_factor_gt 0.0463
_refine_ls_shift/su_max 0.001
_refine_ls_shift/su_mean 0.000
_refine_ls_structure_factor_coef Fsqd
_refine_ls_weighting_details 'w=1/[\s^2^(Fo^2^)+(0.0745P)^2^+0.6008P] where P=(Fo^2^+2Fc^2^)/3'
_refine_ls_weighting_scheme calc
_refine_ls_wR_factor_gt 0.1292
_refine_ls_wR_factor_ref 0.1407
_reflns_Friedel_coverage 0.000
_reflns_number_gt 9784
_reflns_number_total 12861
_reflns_threshold_expression 'I > 2\s(I)'
_cod_data_source_file c7ce01247k2.cif
_cod_data_source_block b16148_0m
_cod_original_cell_volume 1993.3(8)
_cod_database_code 7228956
_shelxl_version_number 2013-4
_shelx_space_group_comment
;
The symmetry employed for this shelxl refinement is uniquely defined
by the following loop, which should always be used as a source of
symmetry information in preference to the above space-group names.
They are only intended as comments.
;
_shelx_estimated_absorpt_t_max 0.961
_shelx_estimated_absorpt_t_min 0.848
_olex2_refinement_description
;
1. Fixed Uiso
 At 1.2 times of:
  All C(H) groups
 At 1.5 times of:
  All C(H,H,H) groups
2. Restrained distances
 O5-H5C \\sim O5-H5D
 with sigma of 0.02
 N4-H4B \\sim N4-H4A \\sim N5-H5A \\sim N5-H5B
 with sigma of 0.02
3.a Aromatic/amide H refined with riding coordinates:
 C4(H4), C5(H5), C6(H6), C7(H7)
3.b Idealised Me refined as rotating group:
 C13(H13A,H13B,H13C), C14(H14A,H14B,H14C), C15(H15A,H15B,H15C), C16(H16A,H16B,
 H16C)
;
_olex2_submission_special_instructions 'No special instructions were received'

loop_
_space_group_symop_operation_xyz
'x, y, z'
'-x+1/2, y+1/2, -z+1/2'
'-x, -y, -z'
'x-1/2, -y-1/2, z-1/2'

loop_
_atom_site_label
_atom_site_type_symbol
_atom_site_fract_x
_atom_site_fract_y
_atom_site_fract_z
_atom_site_U_iso_or_equiv
_atom_site_adp_type
_atom_site_occupancy
_atom_site_site_symmetry_order
_atom_site_calc_flag
_atom_site_refinement_flags_posn
O1 O 0.97942(6) 0.16645(7) 0.60904(3) 0.01476(10) Uani 1 1 d .
O2 O 1.15291(6) -0.07435(7) 0.62157(3) 0.01646(11) Uani 1 1 d .
N1 N 0.70533(6) 0.20863(7) 0.48164(3) 0.01097(10) Uani 1 1 d .
N2 N 0.66829(6) 0.47039(7) 0.48316(4) 0.01151(10) Uani 1 1 d .
N3 N 0.87509(5) 0.37729(7) 0.48811(3) 0.01081(10) Uani 1 1 d .
N4 N 0.50980(6) 0.30227(8) 0.48077(4) 0.01722(13) Uani 1 1 d D
H4A H 0.4616(15) 0.3697(17) 0.4857(9) 0.032(4) Uiso 1 1 d D
H4B H 0.4823(14) 0.2158(14) 0.4771(7) 0.020(3) Uiso 1 1 d D
N5 N 0.83507(6) 0.62636(7) 0.48190(4) 0.01560(12) Uani 1 1 d D
H5A H 0.7936(14) 0.7024(15) 0.4842(8) 0.026(4) Uiso 1 1 d D
H5B H 0.9119(12) 0.6367(19) 0.4875(8) 0.026(4) Uiso 1 1 d D
C1 C 0.91556(6) 0.11734(7) 0.49365(4) 0.00923(10) Uani 1 1 d .
C2 C 0.99179(6) 0.08261(8) 0.55541(4) 0.00995(10) Uani 1 1 d .
C3 C 1.04505(7) 0.11491(9) 0.67025(4) 0.01329(12) Uani 1 1 d .
C4 C 1.02446(8) 0.18413(10) 0.72650(4) 0.01661(13) Uani 1 1 d .
H4 H 0.9665 0.2638 0.7225 0.020 Uiso 1 1 calc R
C5 C 1.08954(9) 0.13598(12) 0.78908(4) 0.02089(16) Uani 1 1 d .
H5 H 1.0760 0.1833 0.8277 0.025 Uiso 1 1 calc R
C6 C 1.17391(9) 0.01926(12) 0.79507(4) 0.02258(17) Uani 1 1 d .
H6 H 1.2180 -0.0131 0.8378 0.027 Uiso 1 1 calc R
C7 C 1.19404(8) -0.05056(11) 0.73837(4) 0.01919(15) Uani 1 1 d .
H7 H 1.2515 -0.1307 0.7423 0.023 Uiso 1 1 calc R
C8 C 1.12978(7) -0.00225(9) 0.67644(4) 0.01407(12) Uani 1 1 d .
C9 C 1.07594(6) -0.03454(8) 0.56157(4) 0.01026(10) Uani 1 1 d .
C10 C 0.82549(6) 0.24312(7) 0.48693(3) 0.00880(10) Uani 1 1 d .
C11 C 0.79063(6) 0.48936(8) 0.48434(4) 0.01022(10) Uani 1 1 d .
C12 C 0.62993(6) 0.32826(8) 0.48147(4) 0.01082(11) Uani 1 1 d .
S1 S 0.56078(3) 0.03497(4) 0.64203(2) 0.03223(7) Uani 1 1 d .
O3 O 0.59102(12) -0.04989(12) 0.70598(5) 0.0439(3) Uani 1 1 d .
C13 C 0.68388(11) 0.16648(15) 0.64796(6) 0.0296(2) Uani 1 1 d .
H13A H 0.6926 0.2242 0.6888 0.044 Uiso 1 1 calc GR
H13B H 0.6641 0.2331 0.6096 0.044 Uiso 1 1 calc GR
H13C H 0.7628 0.1146 0.6487 0.044 Uiso 1 1 calc GR
C14 C 0.43869(12) 0.1632(2) 0.64724(7) 0.0482(4) Uani 1 1 d .
H14A H 0.3617 0.1087 0.6479 0.072 Uiso 1 1 calc GR
H14B H 0.4232 0.2293 0.6087 0.072 Uiso 1 1 calc GR
H14C H 0.4644 0.2219 0.6879 0.072 Uiso 1 1 calc GR
S2 S 0.62651(2) 0.24412(3) 0.82207(2) 0.02212(6) Uani 1 1 d .
O4 O 0.64663(8) 0.35840(10) 0.87630(4) 0.02857(16) Uani 1 1 d .
C15 C 0.76090(11) 0.12631(15) 0.83882(6) 0.0313(2) Uani 1 1 d .
H15A H 0.8347 0.1828 0.8341 0.047 Uiso 1 1 calc GR
H15B H 0.7471 0.0435 0.8074 0.047 Uiso 1 1 calc GR
H15C H 0.7747 0.0879 0.8842 0.047 Uiso 1 1 calc GR
C16 C 0.51497(11) 0.11444(15) 0.83941(6) 0.0305(2) Uani 1 1 d .
H16A H 0.5465 0.0727 0.8838 0.046 Uiso 1 1 calc GR
H16B H 0.5023 0.0346 0.8065 0.046 Uiso 1 1 calc GR
H16C H 0.4350 0.1649 0.8374 0.046 Uiso 1 1 calc GR
O5 O 0.68486(6) -0.10686(7) 0.50658(4) 0.01886(12) Uani 1 1 d D
H5C H 0.6763(17) -0.0222(17) 0.4917(9) 0.037(5) Uiso 1 1 d D
H5D H 0.7270(15) -0.1150(19) 0.5450(7) 0.030(4) Uiso 1 1 d D

loop_
_atom_site_aniso_label
_atom_site_aniso_U_11
_atom_site_aniso_U_22
_atom_site_aniso_U_33
_atom_site_aniso_U_23
_atom_site_aniso_U_13
_atom_site_aniso_U_12
O1 0.0178(2) 0.0139(2) 0.0123(2) -0.00250(18) 0.00291(18) 0.00724(19)
O2 0.0167(2) 0.0193(3) 0.0121(2) -0.00130(19) 0.00066(18) 0.0103(2)
N1 0.0070(2) 0.0078(2) 0.0184(3) -0.00040(19) 0.00376(18) 0.00105(16)
N2 0.0075(2) 0.0079(2) 0.0195(3) -0.00026(19) 0.00402(19) 0.00089(16)
N3 0.0073(2) 0.0072(2) 0.0185(3) 0.00020(18) 0.00418(18) 0.00118(16)
N4 0.0072(2) 0.0102(3) 0.0355(4) -0.0007(2) 0.0074(2) 0.00007(18)
N5 0.0104(2) 0.0074(2) 0.0299(4) 0.0006(2) 0.0065(2) 0.00013(18)
C1 0.0073(2) 0.0075(2) 0.0133(3) 0.00010(19) 0.00335(19) 0.00174(17)
C2 0.0093(2) 0.0087(2) 0.0124(3) -0.0013(2) 0.00351(19) 0.00226(18)
C3 0.0124(3) 0.0140(3) 0.0132(3) -0.0021(2) 0.0024(2) 0.0015(2)
C4 0.0161(3) 0.0185(3) 0.0155(3) -0.0044(3) 0.0043(2) 0.0005(2)
C5 0.0211(4) 0.0272(4) 0.0142(3) -0.0050(3) 0.0038(3) 0.0004(3)
C6 0.0221(4) 0.0302(5) 0.0137(3) -0.0014(3) 0.0007(3) 0.0027(3)
C7 0.0173(3) 0.0238(4) 0.0146(3) -0.0001(3) -0.0001(2) 0.0054(3)
C8 0.0126(3) 0.0161(3) 0.0130(3) -0.0015(2) 0.0020(2) 0.0028(2)
C9 0.0090(2) 0.0097(2) 0.0122(3) 0.0001(2) 0.00257(19) 0.00282(19)
C10 0.0073(2) 0.0075(2) 0.0122(2) -0.00011(19) 0.00340(18) 0.00159(17)
C11 0.0079(2) 0.0078(2) 0.0152(3) 0.0002(2) 0.0033(2) 0.00073(18)
C12 0.0069(2) 0.0093(2) 0.0165(3) -0.0003(2) 0.0033(2) 0.00063(18)
S1 0.03214(14) 0.04216(17) 0.02515(12) -0.01072(11) 0.01226(10) -0.01236(12)
O3 0.0671(7) 0.0318(5) 0.0401(5) 0.0008(4) 0.0271(5) -0.0142(5)
C13 0.0277(5) 0.0367(6) 0.0269(5) 0.0046(4) 0.0116(4) -0.0040(4)
C14 0.0239(5) 0.0907(13) 0.0296(6) -0.0111(7) 0.0052(4) 0.0041(7)
S2 0.02218(10) 0.02514(11) 0.01783(10) -0.00360(8) 0.00223(7) 0.00136(8)
O4 0.0276(3) 0.0294(4) 0.0263(3) -0.0101(3) 0.0013(3) 0.0027(3)
C15 0.0251(4) 0.0359(6) 0.0320(5) -0.0049(4) 0.0051(4) 0.0064(4)
C16 0.0285(5) 0.0339(6) 0.0296(5) -0.0062(4) 0.0078(4) -0.0047(4)
O5 0.0182(3) 0.0128(2) 0.0250(3) 0.0011(2) 0.0036(2) -0.0037(2)

loop_
_atom_type_symbol
_atom_type_description
_atom_type_scat_dispersion_real
_atom_type_scat_dispersion_imag
_atom_type_scat_source
C C 0.0033 0.0016 'International Tables Vol C Tables 4.2.6.8 and 6.1.1.4'
H H 0.0000 0.0000 'International Tables Vol C Tables 4.2.6.8 and 6.1.1.4'
N N 0.0061 0.0033 'International Tables Vol C Tables 4.2.6.8 and 6.1.1.4'
O O 0.0106 0.0060 'International Tables Vol C Tables 4.2.6.8 and 6.1.1.4'
S S 0.1246 0.1234 'International Tables Vol C Tables 4.2.6.8 and 6.1.1.4'

loop_
_geom_angle_atom_site_label_1
_geom_angle_atom_site_label_2
_geom_angle_atom_site_label_3
_geom_angle
_geom_angle_site_symmetry_1
_geom_angle_site_symmetry_3
C2 O1 C3 115.28(6) . .
C9 O2 C8 115.37(6) . .
C10 N1 C12 113.74(6) . .
C11 N2 C12 115.13(6) . .
C10 N3 C11 114.09(6) . .
H4A N4 H4B 118.2(16) . .
C12 N4 H4A 121.7(12) . .
C12 N4 H4B 120.0(10) . .
H5A N5 H5B 116.8(16) . .
C11 N5 H5A 123.6(11) . .
C11 N5 H5B 117.9(12) . .
C2 C1 C10 119.99(6) . .
C9 C1 C2 119.74(6) 3_756 .
C9 C1 C10 120.28(6) 3_756 .
O1 C2 C1 117.90(6) . .
O1 C2 C9 122.18(7) . .
C9 C2 C1 119.92(6) . .
O1 C3 C4 117.87(7) . .
O1 C3 C8 122.10(7) . .
C4 C3 C8 120.02(7) . .
C3 C4 H4 120.2 . .
C3 C4 C5 119.55(8) . .
C5 C4 H4 120.2 . .
C4 C5 H5 119.9 . .
C6 C5 C4 120.28(8) . .
C6 C5 H5 119.9 . .
C5 C6 H6 120.0 . .
C5 C6 C7 120.04(8) . .
C7 C6 H6 120.0 . .
C6 C7 H7 120.2 . .
C8 C7 C6 119.55(8) . .
C8 C7 H7 120.2 . .
O2 C8 C3 121.82(7) . .
C7 C8 O2 117.62(7) . .
C7 C8 C3 120.56(7) . .
O2 C9 C1 117.34(6) . 3_756
O2 C9 C2 122.32(6) . .
C1 C9 C2 120.34(7) 3_756 .
N1 C10 C1 116.72(6) . .
N3 C10 N1 127.46(6) . .
N3 C10 C1 115.81(6) . .
N2 C11 N3 124.55(6) . .
N5 C11 N2 119.20(6) . .
N5 C11 N3 116.24(6) . .
N2 C12 N1 124.81(6) . .
N4 C12 N1 117.24(7) . .
N4 C12 N2 117.94(6) . .
O3 S1 C13 105.83(6) . .
O3 S1 C14 106.88(7) . .
C13 S1 C14 97.40(8) . .
S1 C13 H13A 109.5 . .
S1 C13 H13B 109.5 . .
S1 C13 H13C 109.5 . .
H13A C13 H13B 109.5 . .
H13A C13 H13C 109.5 . .
H13B C13 H13C 109.5 . .
S1 C14 H14A 109.5 . .
S1 C14 H14B 109.5 . .
S1 C14 H14C 109.5 . .
H14A C14 H14B 109.5 . .
H14A C14 H14C 109.5 . .
H14B C14 H14C 109.5 . .
O4 S2 C15 107.09(6) . .
O4 S2 C16 106.63(6) . .
C15 S2 C16 98.16(7) . .
S2 C15 H15A 109.5 . .
S2 C15 H15B 109.5 . .
S2 C15 H15C 109.5 . .
H15A C15 H15B 109.5 . .
H15A C15 H15C 109.5 . .
H15B C15 H15C 109.5 . .
S2 C16 H16A 109.5 . .
S2 C16 H16B 109.5 . .
S2 C16 H16C 109.5 . .
H16A C16 H16B 109.5 . .
H16A C16 H16C 109.5 . .
H16B C16 H16C 109.5 . .
H5C O5 H5D 115.8(17) . .

loop_
_geom_bond_atom_site_label_1
_geom_bond_atom_site_label_2
_geom_bond_distance
_geom_bond_site_symmetry_2
O1 C2 1.3778(9) .
O1 C3 1.3844(10) .
O2 C8 1.3846(10) .
O2 C9 1.3771(10) .
N1 C10 1.3317(9) .
N1 C12 1.3591(9) .
N2 C11 1.3455(10) .
N2 C12 1.3481(10) .
N3 C10 1.3254(9) .
N3 C11 1.3608(9) .
N4 H4A 0.828(13) .
N4 H4B 0.834(12) .
N4 C12 1.3332(10) .
N5 H5A 0.831(12) .
N5 H5B 0.828(12) .
N5 C11 1.3344(10) .
C1 C2 1.3910(10) .
C1 C9 1.3887(10) 3_756
C1 C10 1.4892(9) .
C2 C9 1.3889(10) .
C3 C4 1.3874(11) .
C3 C8 1.3931(11) .
C4 H4 0.9500 .
C4 C5 1.3954(13) .
C5 H5 0.9500 .
C5 C6 1.3878(15) .
C6 H6 0.9500 .
C6 C7 1.3961(13) .
C7 H7 0.9500 .
C7 C8 1.3824(12) .
C9 C1 1.3888(10) 3_756
S1 O3 1.4998(12) .
S1 C13 1.7791(13) .
S1 C14 1.7912(17) .
C13 H13A 0.9800 .
C13 H13B 0.9800 .
C13 H13C 0.9800 .
C14 H14A 0.9800 .
C14 H14B 0.9800 .
C14 H14C 0.9800 .
S2 O4 1.5038(9) .
S2 C15 1.7831(12) .
S2 C16 1.7883(13) .
C15 H15A 0.9800 .
C15 H15B 0.9800 .
C15 H15C 0.9800 .
C16 H16A 0.9800 .
C16 H16B 0.9800 .
C16 H16C 0.9800 .
O5 H5C 0.821(15) .
O5 H5D 0.826(14) .

loop_
_geom_torsion_atom_site_label_1
_geom_torsion_atom_site_label_2
_geom_torsion_atom_site_label_3
_geom_torsion_atom_site_label_4
_geom_torsion
_geom_torsion_site_symmetry_1
_geom_torsion_site_symmetry_4
O1 C2 C9 O2 -0.26(11) . .
O1 C2 C9 C1 179.26(7) . 3_756
O1 C3 C4 C5 -179.55(8) . .
O1 C3 C8 O2 -0.23(13) . .
O1 C3 C8 C7 179.79(8) . .
C1 C2 C9 O2 -179.52(7) . .
C1 C2 C9 C1 0.00(12) . 3_756
C2 O1 C3 C4 -172.41(7) . .
C2 O1 C3 C8 7.76(11) . .
C2 C1 C10 N1 -102.48(8) . .
C2 C1 C10 N3 76.38(9) . .
C3 O1 C2 C1 171.73(7) . .
C3 O1 C2 C9 -7.54(10) . .
C3 C4 C5 C6 -0.26(14) . .
C4 C3 C8 O2 179.94(8) . .
C4 C3 C8 C7 -0.04(13) . .
C4 C5 C6 C7 0.01(16) . .
C5 C6 C7 C8 0.23(15) . .
C6 C7 C8 O2 179.80(9) . .
C6 C7 C8 C3 -0.22(14) . .
C8 O2 C9 C1 -171.71(7) . 3_756
C8 O2 C9 C2 7.82(11) . .
C8 C3 C4 C5 0.28(13) . .
C9 O2 C8 C3 -7.55(11) . .
C9 O2 C8 C7 172.44(8) . .
C9 C1 C2 O1 -179.29(6) 3_756 .
C9 C1 C2 C9 0.00(11) 3_756 .
C9 C1 C10 N1 77.66(9) 3_756 .
C9 C1 C10 N3 -103.49(8) 3_756 .
C10 N1 C12 N2 3.10(11) . .
C10 N1 C12 N4 -175.65(7) . .
C10 N3 C11 N2 3.53(11) . .
C10 N3 C11 N5 -176.66(7) . .
C10 C1 C2 O1 0.85(10) . .
C10 C1 C2 C9 -179.86(6) . .
C11 N2 C12 N1 0.74(11) . .
C11 N2 C12 N4 179.48(7) . .
C11 N3 C10 N1 1.04(11) . .
C11 N3 C10 C1 -177.67(6) . .
C12 N1 C10 N3 -4.11(11) . .
C12 N1 C10 C1 174.59(6) . .
C12 N2 C11 N3 -4.32(11) . .
C12 N2 C11 N5 175.88(7) . .
